data_1551192
loop_
_publ_author_name
'Fataftah, Majed S.'
'Krzyaniak, Matthew D.'
'Vlaisavljevich, Bess'
'Wasielewski, Michael R.'
'Zadrozny, Joseph'
'Freedman, Danna'

_publ_section_title
;
 Metal-Ligand Covalency Enables Room Temperature Molecular Qubit
 Candidates
;
_journal_name_full 'Chemical Science'
_journal_paper_doi 10.1039/C9SC00074G
_journal_year 2019
_chemical_formula_moiety 'C12 H8 Ni S4, 2(C24 H20 P)'
_chemical_formula_sum 'C60 H48 Ni P2 S4'
_chemical_formula_weight 1017.87
_chemical_name_systematic 'tetraphenyl phosphonium nickel bis(dithiocatecholate)'
_space_group_crystal_system monoclinic
_space_group_IT_number 14
_space_group_name_Hall '-P 2yn'
_space_group_name_H-M_alt 'P 1 21/n 1'
_symmetry_space_group_name_Hall '-P 2yn'
_symmetry_space_group_name_H-M 'P 1 21/n 1'
_atom_sites_solution_hydrogens geom
_atom_sites_solution_primary dual
_audit_block_doi 10.5517/ccdc.csd.cc210dcv
_audit_creation_date 2018-03-06
_audit_creation_method
;
Olex2 1.2
(compiled 2017.08.10 svn.r3458 for OlexSys, GUI svn.r5381)
;
_audit_update_record
;
2018-11-05 deposited with the CCDC.    2019-05-28 downloaded from the CCDC.
;
_cell_angle_alpha 90
_cell_angle_beta 95.168(3)
_cell_angle_gamma 90
_cell_formula_units_Z 2
_cell_length_a 11.1212(6)
_cell_length_b 14.6404(8)
_cell_length_c 14.8691(8)
_cell_measurement_reflns_used 9898
_cell_measurement_temperature 100
_cell_measurement_theta_max 30.37
_cell_measurement_theta_min 2.39
_cell_volume 2411.1(2)
_computing_cell_refinement 'SAINT v8.37A (Bruker, 2015)'
_computing_data_reduction 'SAINT v8.37A (Bruker, 2015)'
_computing_molecular_graphics 'Olex2 (Dolomanov et al., 2009)'
_computing_publication_material 'Olex2 (Dolomanov et al., 2009)'
_computing_structure_refinement 'XL (Sheldrick, 2008)'
_computing_structure_solution 'XT (Sheldrick, 2015)'
_diffrn_ambient_temperature 99.95
_diffrn_detector 'Bruker APEX2 area detector'
_diffrn_detector_area_resol_mean 7.9
_diffrn_detector_type 'CCD area detector'
_diffrn_measured_fraction_theta_full 0.999
_diffrn_measured_fraction_theta_max 0.990
_diffrn_measurement_device 'three-circle diffractometer'
_diffrn_measurement_device_type 'Bruker APEX-II CCD'
_diffrn_measurement_method '\f and \w scans'
_diffrn_radiation_monochromator 'mirror optics'
_diffrn_radiation_probe x-ray
_diffrn_radiation_type MoK\a
_diffrn_radiation_wavelength 0.71073
_diffrn_reflns_av_R_equivalents 0.0691
_diffrn_reflns_av_unetI/netI 0.0400
_diffrn_reflns_Laue_measured_fraction_full 0.999
_diffrn_reflns_Laue_measured_fraction_max 0.990
_diffrn_reflns_limit_h_max 15
_diffrn_reflns_limit_h_min -15
_diffrn_reflns_limit_k_max 21
_diffrn_reflns_limit_k_min -21
_diffrn_reflns_limit_l_max 21
_diffrn_reflns_limit_l_min -21
_diffrn_reflns_number 78942
_diffrn_reflns_point_group_measured_fraction_full 0.999
_diffrn_reflns_point_group_measured_fraction_max 0.990
_diffrn_reflns_theta_full 25.242
_diffrn_reflns_theta_max 30.841
_diffrn_reflns_theta_min 1.956
_diffrn_source 'microfocus sealed X-ray tube'
_diffrn_source_type 'Incoatec I\ms'
_diffrn_standards_number 0
_exptl_absorpt_coefficient_mu 0.683
_exptl_absorpt_correction_T_max 0.7461
_exptl_absorpt_correction_T_min 0.7021
_exptl_absorpt_correction_type multi-scan
_exptl_absorpt_process_details
'SADABS-2014/5 (Bruker,2014/5) was used for absorption correction. wR2(int) was 0.0943 before and 0.0608 after correction. The Ratio of minimum to maximum transmission is 0.9410. The \l/2 correction factor is Not present.'
_exptl_crystal_colour 'dull dark red'
_exptl_crystal_colour_lustre dull
_exptl_crystal_colour_modifier dark
_exptl_crystal_colour_primary red
_exptl_crystal_density_diffrn 1.402
_exptl_crystal_description plate
_exptl_crystal_F_000 1060
_exptl_crystal_preparation 'Made in DMF with NBu4OH, CuCl2, dithiocatechol, and Ph4PBr,'
_exptl_crystal_recrystallization_method 'Crystallized by layering a solution of DMF under Et2O at -35'
_exptl_crystal_size_max 0.1
_exptl_crystal_size_mid 0.1
_exptl_crystal_size_min 0.05
_refine_diff_density_max 0.409
_refine_diff_density_min -0.363
_refine_diff_density_rms 0.071
_refine_ls_extinction_coef 0.0005(2)
_refine_ls_extinction_expression Fc^*^=kFc[1+0.001xFc^2^\l^3^/sin(2\q)]^-1/4^
_refine_ls_extinction_method 'SHELXL-2016/6 (Sheldrick 2016)'
_refine_ls_goodness_of_fit_ref 1.034
_refine_ls_hydrogen_treatment constr
_refine_ls_matrix_type full
_refine_ls_number_parameters 305
_refine_ls_number_reflns 7503
_refine_ls_number_restraints 0
_refine_ls_restrained_S_all 1.034
_refine_ls_R_factor_all 0.0562
_refine_ls_R_factor_gt 0.0346
_refine_ls_shift/su_max 0.001
_refine_ls_shift/su_mean 0.000
_refine_ls_structure_factor_coef Fsqd
_refine_ls_weighting_details 'w=1/[\s^2^(Fo^2^)+(0.0233P)^2^+1.6804P] where P=(Fo^2^+2Fc^2^)/3'
_refine_ls_weighting_scheme calc
_refine_ls_wR_factor_gt 0.0687
_refine_ls_wR_factor_ref 0.0764
_reflns_Friedel_coverage 0.000
_reflns_number_gt 5850
_reflns_number_total 7503
_reflns_threshold_expression 'I > 2\s(I)'
_cod_data_source_file c9sc00074g2.cif
_cod_data_source_block msf6_39_0m
_cod_database_code 1551192
_shelx_shelxl_version_number 2016/6
_shelx_space_group_comment
;
The symmetry employed for this shelxl refinement is uniquely defined
by the following loop, which should always be used as a source of
symmetry information in preference to the above space-group names.
They are only intended as comments.
;
_olex2_refinement_description
;
1. Fixed Uiso
 At 1.2 times of:
  All C(H) groups
2.a Aromatic/amide H refined with riding coordinates:
 C005(H005), C006(H006), C008(H008), C00A(H00A), C00C(H00C), C00F(H00F),
 C00G(H00G), C00H(H00H), C00J(H00J), C00K(H00K), C00L(H00L), C00M(H00M),
 C00N(H00N), C00O(H00O), C00P(H00P), C00Q(H00Q), C00R(H00R), C00S(H00S),
 C00T(H00T), C00U(H00U), C00V(H00V), C00W(H00W), C00X(H00X), C00Y(H00Y)
;
_olex2_exptl_crystal_mounting_method 'Mounted under paratone'
_olex2_submission_special_instructions 'No special instructions were received'

loop_
_space_group_symop_operation_xyz
'x, y, z'
'-x+1/2, y+1/2, -z+1/2'
'-x, -y, -z'
'x-1/2, -y-1/2, z-1/2'

loop_
_atom_site_label
_atom_site_type_symbol
_atom_site_fract_x
_atom_site_fract_y
_atom_site_fract_z
_atom_site_U_iso_or_equiv
_atom_site_adp_type
_atom_site_occupancy
_atom_site_site_symmetry_order
_atom_site_calc_flag
_atom_site_refinement_flags_posn
_atom_site_refinement_flags_adp
_atom_site_refinement_flags_occupancy
Ni01 Ni 0.500000 1.000000 0.500000 0.01298(7) Uani 1 2 d S T P
S002 S 0.61557(4) 0.98191(3) 0.38964(3) 0.01612(8) Uani 1 1 d . . .
P003 P 0.47850(3) 0.53482(3) 0.29631(3) 0.01236(8) Uani 1 1 d . . .
S004 S 0.36673(4) 0.90613(3) 0.43556(3) 0.01716(9) Uani 1 1 d . . .
C005 C 0.60021(15) 0.59272(11) 0.15334(10) 0.0172(3) Uani 1 1 d . . .
H005 H 0.669803 0.591350 0.195357 0.021 Uiso 1 1 calc R . .
C006 C 0.61591(14) 0.68176(10) 0.35649(10) 0.0149(3) Uani 1 1 d . . .
H006 H 0.557561 0.716760 0.320862 0.018 Uiso 1 1 calc R . .
C007 C 0.53303(14) 0.91087(10) 0.31162(10) 0.0149(3) Uani 1 1 d . . .
C008 C 0.79853(14) 0.67269(11) 0.45545(10) 0.0172(3) Uani 1 1 d . . .
H008 H 0.864704 0.702143 0.488388 0.021 Uiso 1 1 calc R . .
C009 C 0.34179(14) 0.57385(10) 0.33992(10) 0.0145(3) Uani 1 1 d . . .
C00A C 0.69194(14) 0.53459(11) 0.41075(10) 0.0160(3) Uani 1 1 d . . .
H00A H 0.684670 0.469993 0.412992 0.019 Uiso 1 1 calc R . .
C00B C 0.48744(14) 0.56821(10) 0.18075(10) 0.0151(3) Uani 1 1 d . . .
C00C C 0.71200(14) 0.72470(11) 0.40515(10) 0.0161(3) Uani 1 1 d . . .
H00C H 0.718736 0.789369 0.404165 0.019 Uiso 1 1 calc R . .
C00D C 0.49121(14) 0.41327(10) 0.30787(10) 0.0146(3) Uani 1 1 d . . .
C00E C 0.42100(14) 0.87647(10) 0.33269(10) 0.0149(3) Uani 1 1 d . . .
C00F C 0.42953(15) 0.36657(11) 0.37152(11) 0.0181(3) Uani 1 1 d . . .
H00F H 0.372953 0.397871 0.404536 0.022 Uiso 1 1 calc R . .
C00G C 0.57341(15) 0.36675(11) 0.25888(11) 0.0194(3) Uani 1 1 d . . .
H00G H 0.614600 0.398095 0.214882 0.023 Uiso 1 1 calc R . .
C00H C 0.34628(14) 0.63621(10) 0.41119(10) 0.0165(3) Uani 1 1 d . . .
H00H H 0.421997 0.656759 0.438463 0.020 Uiso 1 1 calc R . .
C00I C 0.60523(13) 0.58653(10) 0.36008(9) 0.0130(3) Uani 1 1 d . . .
C00J C 0.35404(15) 0.82080(10) 0.27013(10) 0.0171(3) Uani 1 1 d . . .
H00J H 0.278226 0.797383 0.284022 0.020 Uiso 1 1 calc R . .
C00K C 0.57580(16) 0.88854(11) 0.22877(10) 0.0190(3) Uani 1 1 d . . .
H00K H 0.651673 0.911436 0.214382 0.023 Uiso 1 1 calc R . .
C00L C 0.39734(16) 0.79944(11) 0.18794(10) 0.0203(3) Uani 1 1 d . . .
H00L H 0.351043 0.761766 0.145872 0.024 Uiso 1 1 calc R . .
C00M C 0.23998(15) 0.66812(11) 0.44214(11) 0.0209(3) Uani 1 1 d . . .
H00M H 0.242888 0.710019 0.491072 0.025 Uiso 1 1 calc R . .
C00N C 0.38580(15) 0.56822(11) 0.11819(11) 0.0197(3) Uani 1 1 d . . .
H00N H 0.309354 0.550336 0.136040 0.024 Uiso 1 1 calc R . .
C00O C 0.45136(16) 0.27405(11) 0.38629(11) 0.0216(3) Uani 1 1 d . . .
H00O H 0.409199 0.242050 0.429310 0.026 Uiso 1 1 calc R . .
C00P C 0.78915(14) 0.57828(11) 0.45798(10) 0.0182(3) Uani 1 1 d . . .
H00P H 0.849220 0.543400 0.492034 0.022 Uiso 1 1 calc R . .
C00Q C 0.39755(18) 0.59453(11) 0.03000(11) 0.0252(4) Uani 1 1 d . . .
H00Q H 0.328800 0.594571 -0.012828 0.030 Uiso 1 1 calc R . .
C00R C 0.50829(16) 0.83312(11) 0.16722(11) 0.0212(3) Uani 1 1 d . . .
H00R H 0.538047 0.818344 0.111092 0.025 Uiso 1 1 calc R . .
C00S C 0.12432(15) 0.57632(12) 0.33160(13) 0.0251(4) Uani 1 1 d . . .
H00S H 0.048297 0.556315 0.304396 0.030 Uiso 1 1 calc R . .
C00T C 0.22984(15) 0.54285(11) 0.30108(12) 0.0211(3) Uani 1 1 d . . .
H00T H 0.226244 0.498938 0.253875 0.025 Uiso 1 1 calc R . .
C00U C 0.12946(16) 0.63882(12) 0.40161(12) 0.0236(4) Uani 1 1 d . . .
H00U H 0.056838 0.661821 0.422073 0.028 Uiso 1 1 calc R . .
C00V C 0.53417(16) 0.22829(11) 0.33867(11) 0.0224(3) Uani 1 1 d . . .
H00V H 0.549643 0.165280 0.349694 0.027 Uiso 1 1 calc R . .
C00W C 0.61008(17) 0.61900(11) 0.06466(11) 0.0222(3) Uani 1 1 d . . .
H00W H 0.686480 0.635749 0.045911 0.027 Uiso 1 1 calc R . .
C00X C 0.59460(17) 0.27452(12) 0.27481(12) 0.0249(4) Uani 1 1 d . . .
H00X H 0.650820 0.242812 0.241802 0.030 Uiso 1 1 calc R . .
C00Y C 0.50898(18) 0.62083(11) 0.00371(11) 0.0253(4) Uani 1 1 d . . .
H00Y H 0.515698 0.640207 -0.056606 0.030 Uiso 1 1 calc R . .

loop_
_atom_site_aniso_label
_atom_site_aniso_U_11
_atom_site_aniso_U_22
_atom_site_aniso_U_33
_atom_site_aniso_U_23
_atom_site_aniso_U_13
_atom_site_aniso_U_12
Ni01 0.01608(14) 0.00954(13) 0.01313(13) -0.00196(10) 0.00028(10) 0.00015(10)
S002 0.01803(18) 0.01318(18) 0.01722(17) -0.00330(13) 0.00194(14) -0.00117(14)
P003 0.01312(18) 0.00952(17) 0.01432(17) -0.00099(13) 0.00060(14) 0.00026(14)
S004 0.01818(19) 0.01609(19) 0.01736(18) -0.00519(14) 0.00243(14) -0.00267(15)
C005 0.0218(8) 0.0140(7) 0.0160(7) 0.0000(6) 0.0030(6) 0.0015(6)
C006 0.0150(7) 0.0135(7) 0.0161(7) 0.0010(5) 0.0011(6) 0.0016(6)
C007 0.0198(8) 0.0105(7) 0.0140(7) -0.0001(5) -0.0016(6) 0.0030(6)
C008 0.0143(7) 0.0239(8) 0.0133(7) -0.0022(6) 0.0016(6) -0.0027(6)
C009 0.0145(7) 0.0100(7) 0.0194(7) 0.0002(5) 0.0034(6) 0.0013(5)
C00A 0.0171(7) 0.0143(7) 0.0166(7) 0.0019(5) 0.0011(6) 0.0019(6)
C00B 0.0197(8) 0.0098(7) 0.0156(7) -0.0013(5) -0.0001(6) 0.0024(6)
C00C 0.0174(7) 0.0139(7) 0.0171(7) -0.0012(6) 0.0027(6) -0.0027(6)
C00D 0.0173(7) 0.0113(7) 0.0150(7) -0.0015(5) 0.0005(6) 0.0001(5)
C00E 0.0193(7) 0.0100(7) 0.0146(7) -0.0002(5) -0.0015(6) 0.0037(6)
C00F 0.0204(8) 0.0152(7) 0.0193(7) -0.0019(6) 0.0051(6) -0.0001(6)
C00G 0.0254(9) 0.0152(8) 0.0186(7) 0.0005(6) 0.0065(6) 0.0023(6)
C00H 0.0172(7) 0.0146(7) 0.0181(7) -0.0007(6) 0.0030(6) -0.0007(6)
C00I 0.0131(7) 0.0141(7) 0.0120(6) -0.0014(5) 0.0017(5) -0.0004(5)
C00J 0.0206(8) 0.0111(7) 0.0185(7) 0.0002(5) -0.0039(6) 0.0020(6)
C00K 0.0247(8) 0.0152(7) 0.0172(7) 0.0011(6) 0.0030(6) 0.0025(6)
C00L 0.0301(9) 0.0137(7) 0.0158(7) -0.0022(6) -0.0058(6) 0.0039(6)
C00M 0.0240(8) 0.0151(8) 0.0248(8) -0.0025(6) 0.0083(7) 0.0005(6)
C00N 0.0224(8) 0.0133(7) 0.0219(8) -0.0021(6) -0.0059(6) 0.0028(6)
C00O 0.0296(9) 0.0146(8) 0.0210(8) 0.0018(6) 0.0038(7) -0.0027(7)
C00P 0.0162(7) 0.0221(8) 0.0159(7) 0.0027(6) -0.0003(6) 0.0036(6)
C00Q 0.0401(10) 0.0140(8) 0.0193(8) -0.0037(6) -0.0103(7) 0.0070(7)
C00R 0.0332(9) 0.0168(8) 0.0135(7) -0.0015(6) 0.0012(6) 0.0050(7)
C00S 0.0141(8) 0.0225(9) 0.0386(10) -0.0011(7) 0.0022(7) -0.0031(6)
C00T 0.0168(8) 0.0160(8) 0.0303(9) -0.0062(6) 0.0014(6) -0.0024(6)
C00U 0.0190(8) 0.0174(8) 0.0358(9) 0.0025(7) 0.0104(7) 0.0026(6)
C00V 0.0315(9) 0.0133(7) 0.0223(8) 0.0004(6) 0.0017(7) 0.0040(7)
C00W 0.0330(10) 0.0152(8) 0.0197(8) 0.0002(6) 0.0086(7) 0.0036(7)
C00X 0.0350(10) 0.0168(8) 0.0245(8) -0.0001(6) 0.0109(7) 0.0087(7)
C00Y 0.0483(11) 0.0128(7) 0.0145(7) -0.0003(6) 0.0014(7) 0.0083(7)

loop_
_atom_type_symbol
_atom_type_description
_atom_type_scat_dispersion_real
_atom_type_scat_dispersion_imag
_atom_type_scat_source
C C 0.0033 0.0016 'International Tables Vol C Tables 4.2.6.8 and 6.1.1.4'
H H 0.0000 0.0000 'International Tables Vol C Tables 4.2.6.8 and 6.1.1.4'
Ni Ni 0.3393 1.1124 'International Tables Vol C Tables 4.2.6.8 and 6.1.1.4'
P P 0.1023 0.0942 'International Tables Vol C Tables 4.2.6.8 and 6.1.1.4'
S S 0.1246 0.1234 'International Tables Vol C Tables 4.2.6.8 and 6.1.1.4'

loop_
_geom_angle_atom_site_label_1
_geom_angle_atom_site_label_2
_geom_angle_atom_site_label_3
_geom_angle
_geom_angle_site_symmetry_1
_geom_angle_site_symmetry_3
S002 Ni01 S002 180.000(19) 3_676 .
S004 Ni01 S002 90.922(15) . .
S004 Ni01 S002 90.923(15) 3_676 3_676
S004 Ni01 S002 89.078(15) . 3_676
S004 Ni01 S002 89.078(15) 3_676 .
S004 Ni01 S004 180.0 . 3_676
C007 S002 Ni01 105.06(6) . .
C00B P003 C009 112.30(7) . .
C00D P003 C009 110.05(7) . .
C00D P003 C00B 110.55(7) . .
C00D P003 C00I 108.48(7) . .
C00I P003 C009 108.95(7) . .
C00I P003 C00B 106.38(7) . .
C00E S004 Ni01 105.46(5) . .
C00B C005 H005 120.1 . .
C00W C005 H005 120.1 . .
C00W C005 C00B 119.82(15) . .
C00C C006 H006 120.1 . .
C00C C006 C00I 119.71(14) . .
C00I C006 H006 120.1 . .
C00E C007 S002 119.13(11) . .
C00K C007 S002 121.45(13) . .
C00K C007 C00E 119.42(14) . .
C00C C008 H008 119.7 . .
C00P C008 H008 119.7 . .
C00P C008 C00C 120.66(14) . .
C00H C009 P003 120.51(12) . .
C00H C009 C00T 119.65(14) . .
C00T C009 P003 119.83(12) . .
C00I C00A H00A 120.3 . .
C00P C00A H00A 120.3 . .
C00P C00A C00I 119.35(15) . .
C005 C00B P003 118.43(11) . .
C00N C00B P003 121.67(13) . .
C00N C00B C005 119.89(14) . .
C006 C00C C008 119.72(14) . .
C006 C00C H00C 120.1 . .
C008 C00C H00C 120.1 . .
C00F C00D P003 120.78(12) . .
C00G C00D P003 118.94(12) . .
C00G C00D C00F 119.95(14) . .
C007 C00E S004 119.26(11) . .
C00J C00E S004 121.40(13) . .
C00J C00E C007 119.33(14) . .
C00D C00F H00F 120.2 . .
C00O C00F C00D 119.65(15) . .
C00O C00F H00F 120.2 . .
C00D C00G H00G 120.2 . .
C00X C00G C00D 119.66(15) . .
C00X C00G H00G 120.2 . .
C009 C00H H00H 120.0 . .
C00M C00H C009 119.90(15) . .
C00M C00H H00H 120.0 . .
C006 C00I P003 117.72(11) . .
C00A C00I P003 121.84(12) . .
C00A C00I C006 120.43(14) . .
C00E C00J H00J 119.7 . .
C00L C00J C00E 120.66(16) . .
C00L C00J H00J 119.7 . .
C007 C00K H00K 119.7 . .
C00R C00K C007 120.63(16) . .
C00R C00K H00K 119.7 . .
C00J C00L H00L 120.0 . .
C00R C00L C00J 120.04(15) . .
C00R C00L H00L 120.0 . .
C00H C00M H00M 120.0 . .
C00U C00M C00H 119.99(15) . .
C00U C00M H00M 120.0 . .
C00B C00N H00N 120.3 . .
C00Q C00N C00B 119.40(17) . .
C00Q C00N H00N 120.3 . .
C00F C00O H00O 119.8 . .
C00V C00O C00F 120.37(16) . .
C00V C00O H00O 119.8 . .
C008 C00P C00A 120.10(14) . .
C008 C00P H00P 119.9 . .
C00A C00P H00P 119.9 . .
C00N C00Q H00Q 119.8 . .
C00N C00Q C00Y 120.48(16) . .
C00Y C00Q H00Q 119.8 . .
C00K C00R H00R 120.0 . .
C00L C00R C00K 119.91(15) . .
C00L C00R H00R 120.0 . .
C00T C00S H00S 119.9 . .
C00U C00S H00S 119.9 . .
C00U C00S C00T 120.11(16) . .
C009 C00T H00T 120.1 . .
C00S C00T C009 119.89(15) . .
C00S C00T H00T 120.1 . .
C00M C00U H00U 119.8 . .
C00S C00U C00M 120.42(16) . .
C00S C00U H00U 119.8 . .
C00O C00V H00V 120.0 . .
C00O C00V C00X 119.97(15) . .
C00X C00V H00V 120.0 . .
C005 C00W H00W 120.0 . .
C00Y C00W C005 120.02(17) . .
C00Y C00W H00W 120.0 . .
C00G C00X C00V 120.40(16) . .
C00G C00X H00X 119.8 . .
C00V C00X H00X 119.8 . .
C00Q C00Y H00Y 119.8 . .
C00W C00Y C00Q 120.36(16) . .
C00W C00Y H00Y 119.8 . .

loop_
_geom_bond_atom_site_label_1
_geom_bond_atom_site_label_2
_geom_bond_distance
_geom_bond_site_symmetry_2
Ni01 S002 2.1897(4) 3_676
Ni01 S002 2.1897(4) .
Ni01 S004 2.1789(4) .
Ni01 S004 2.1789(4) 3_676
S002 C007 1.7544(15) .
P003 C009 1.7990(16) .
P003 C00B 1.7978(16) .
P003 C00D 1.7921(15) .
P003 C00I 1.7939(15) .
S004 C00E 1.7490(16) .
C005 H005 0.9500 .
C005 C00B 1.400(2) .
C005 C00W 1.387(2) .
C006 H006 0.9500 .
C006 C00C 1.386(2) .
C006 C00I 1.401(2) .
C007 C00E 1.405(2) .
C007 C00K 1.399(2) .
C008 H008 0.9500 .
C008 C00C 1.391(2) .
C008 C00P 1.387(2) .
C009 C00H 1.396(2) .
C009 C00T 1.400(2) .
C00A H00A 0.9500 .
C00A C00I 1.395(2) .
C00A C00P 1.391(2) .
C00B C00N 1.398(2) .
C00C H00C 0.9500 .
C00D C00F 1.397(2) .
C00D C00G 1.396(2) .
C00E C00J 1.400(2) .
C00F H00F 0.9500 .
C00F C00O 1.390(2) .
C00G H00G 0.9500 .
C00G C00X 1.387(2) .
C00H H00H 0.9500 .
C00H C00M 1.388(2) .
C00J H00J 0.9500 .
C00J C00L 1.389(2) .
C00K H00K 0.9500 .
C00K C00R 1.391(2) .
C00L H00L 0.9500 .
C00L C00R 1.389(3) .
C00M H00M 0.9500 .
C00M C00U 1.387(2) .
C00N H00N 0.9500 .
C00N C00Q 1.384(2) .
C00O H00O 0.9500 .
C00O C00V 1.384(2) .
C00P H00P 0.9500 .
C00Q H00Q 0.9500 .
C00Q C00Y 1.387(3) .
C00R H00R 0.9500 .
C00S H00S 0.9500 .
C00S C00T 1.385(2) .
C00S C00U 1.383(3) .
C00T H00T 0.9500 .
C00U H00U 0.9500 .
C00V H00V 0.9500 .
C00V C00X 1.388(2) .
C00W H00W 0.9500 .
C00W C00Y 1.379(2) .
C00X H00X 0.9500 .
C00Y H00Y 0.9500 .
